data_2007698
loop_
_publ_author_name
'Kandasamy Chinnakali'
'Hoong-Kun Fun'
'Kamaraj Sriraghavan'
'Vayalakkavoor T.Ramakrishnan'

_publ_section_title
;
 2-Crotonoyl-5,8-dihydro-1-naphthol, (I), and
 4-(1-Naphthoyl)-5,8-dihydro-1-naphthol, (II)
;
_journal_issue 10
_journal_name_full 'Acta Crystallographica Section C'
_journal_page_first 1496
_journal_page_last 1499
_journal_paper_doi 10.1107/S0108270198005599
_journal_volume 54
_journal_year 1998
_chemical_formula_moiety 'C21 H16 O2'
_chemical_formula_sum 'C21 H16 O2'
_chemical_formula_weight 300.34
_chemical_name_systematic
;
4-(1-naphthoyl)-5,8-dihydro-1-naphthol
;
_space_group_IT_number 14
_symmetry_cell_setting monoclinic
_symmetry_space_group_name_Hall '-P 2ybc'
_symmetry_space_group_name_H-M 'P 1 21/c 1'
_audit_creation_method SHELXL
_cell_angle_alpha 90.00
_cell_angle_beta 103.197(2)
_cell_angle_gamma 90.00
_cell_formula_units_Z 4
_cell_length_a 12.2964(2)
_cell_length_b 16.2109(3)
_cell_length_c 7.8517(2)
_cell_measurement_reflns_used 1837
_cell_measurement_temperature 293(2)
_cell_measurement_theta_max 25
_cell_measurement_theta_min 3
_cell_volume 1523.79(6)
_computing_cell_refinement 'SAINT (Siemens, 1996)'
_computing_data_collection 'SMART (Siemens, 1996)'
_computing_data_reduction 'SAINT '
_computing_molecular_graphics SHELXTL
_computing_publication_material 'SHELXTL and PARST (Nardelli, 1995)'
_computing_structure_refinement SHELXTL
_computing_structure_solution 'SHELXTL (Sheldrick, 1994)'
_diffrn_ambient_temperature 293(2)
_diffrn_measurement_device
;
Siemens SMART CCD area detector diffractometer
;
_diffrn_measurement_method '\w scans'
_diffrn_radiation_monochromator graphite
_diffrn_radiation_source 'fine-focus sealed tube'
_diffrn_radiation_type MoK\a
_diffrn_radiation_wavelength 0.71073
_diffrn_reflns_av_R_equivalents 0.082
_diffrn_reflns_av_sigmaI/netI 0.091
_diffrn_reflns_limit_h_max 14
_diffrn_reflns_limit_h_min -14
_diffrn_reflns_limit_k_max 19
_diffrn_reflns_limit_k_min 0
_diffrn_reflns_limit_l_max 9
_diffrn_reflns_limit_l_min 0
_diffrn_reflns_number 7933
_diffrn_reflns_theta_max 25
_diffrn_reflns_theta_min 2.95
_exptl_absorpt_coefficient_mu 0.083
_exptl_absorpt_correction_type none
_exptl_crystal_colour 'light yellow'
_exptl_crystal_density_diffrn 1.309
_exptl_crystal_density_meas ?
_exptl_crystal_description 'thin plate'
_exptl_crystal_F_000 632
_exptl_crystal_size_max 0.26
_exptl_crystal_size_mid 0.18
_exptl_crystal_size_min 0.02
_refine_diff_density_max 0.14
_refine_diff_density_min -0.16
_refine_ls_extinction_method none
_refine_ls_goodness_of_fit_all 1.005
_refine_ls_goodness_of_fit_obs 1.172
_refine_ls_hydrogen_treatment refall
_refine_ls_matrix_type full
_refine_ls_number_parameters 272
_refine_ls_number_reflns 2679
_refine_ls_number_restraints 0
_refine_ls_restrained_S_all 1.007
_refine_ls_restrained_S_obs 1.172
_refine_ls_R_factor_all 0.149
_refine_ls_R_factor_obs 0.059
_refine_ls_shift/esd_max 0.000
_refine_ls_shift/esd_mean 0.000
_refine_ls_structure_factor_coef Fsqd
_refine_ls_weighting_details 'w = 1/[\s^2^(Fo^2^)+(0.0450P)^2^] where P=(Fo^2^+2Fc^2^)/3'
_refine_ls_weighting_scheme calc
_refine_ls_wR_factor_all 0.134
_refine_ls_wR_factor_obs 0.101
_reflns_number_observed 1275
_reflns_number_total 2681
_reflns_observed_criterion I>2sigma(I)
_cod_data_source_file bm1234.cif
_cod_data_source_block 2
_cod_depositor_comments
;
The following automatic conversions were performed:

'_exptl_crystal_density_meas' value 'not measured' was changed to '?'
- the value is perceived as not measured.

Automatic conversion script
Id: cif_fix_values 3008 2015-01-20 13:52:24Z robertas 

The following automatic conversions were performed:

'_refine_ls_weighting_scheme' value 'calc w =
1/[\s^2^(Fo^2^)+(0.0450P)^2^] where P=(Fo^2^+2Fc^2^)/3' was changed
to 'calc'. New tag '_refine_ls_weighting_details' was created. The
value of the new tag was set to 'w = 1/[\s^2^(Fo^2^)+(0.0450P)^2^]
where P=(Fo^2^+2Fc^2^)/3'.

Automatic conversion script
Id: cif_fix_values 3143 2015-03-26 13:38:13Z robertas 
;
_cod_original_cell_volume 1523.79(5)
_cod_original_sg_symbol_H-M 'P 21/c'
_cod_database_code 2007698

loop_
_symmetry_equiv_pos_as_xyz
'x, y, z'
'-x, y+1/2, -z+1/2'
'-x, -y, -z'
'x, -y+1/2, z+1/2'

loop_
_atom_site_aniso_label
_atom_site_aniso_U_11
_atom_site_aniso_U_22
_atom_site_aniso_U_33
_atom_site_aniso_U_12
_atom_site_aniso_U_13
_atom_site_aniso_U_23
O1 0.0583(14) 0.0337(13) 0.077(2) 0.0071(11) 0.0037(13) -0.0006(12)
O2 0.0539(14) 0.0330(13) 0.107(2) -0.0043(10) 0.0064(14) 0.0104(12)
C1 0.046(2) 0.031(2) 0.053(2) 0.0017(14) 0.017(2) -0.0002(15)
C2 0.046(2) 0.029(2) 0.056(3) -0.0031(14) 0.008(2) -0.005(2)
C3 0.038(2) 0.037(2) 0.054(3) -0.0002(15) 0.010(2) -0.001(2)
C4 0.042(2) 0.030(2) 0.049(2) -0.0006(13) 0.013(2) 0.0004(14)
C5 0.051(2) 0.041(2) 0.075(3) -0.007(2) 0.008(2) -0.005(2)
C6 0.051(2) 0.050(2) 0.085(3) -0.010(2) -0.006(2) -0.009(2)
C7 0.044(2) 0.061(2) 0.068(3) -0.007(2) -0.001(2) -0.005(2)
C8 0.040(2) 0.054(2) 0.055(3) 0.006(2) 0.008(2) 0.002(2)
C9 0.036(2) 0.037(2) 0.042(2) 0.0010(13) 0.0130(15) -0.0009(14)
C10 0.038(2) 0.034(2) 0.046(2) -0.0036(13) 0.015(2) -0.0015(14)
C11 0.045(2) 0.034(2) 0.053(3) -0.0005(14) 0.011(2) 0.0012(15)
C12 0.047(2) 0.029(2) 0.058(3) 0.0007(13) 0.008(2) -0.002(2)
C13 0.065(3) 0.050(2) 0.056(3) 0.006(2) 0.006(2) 0.001(2)
C14 0.087(3) 0.067(3) 0.061(3) 0.007(2) -0.010(3) -0.005(2)
C15 0.061(3) 0.062(3) 0.092(4) 0.005(2) -0.021(3) -0.014(2)
C16 0.049(3) 0.062(3) 0.156(6) -0.004(2) 0.016(3) -0.004(3)
C17 0.076(4) 0.083(3) 0.167(7) -0.004(3) 0.066(4) 0.017(3)
C18 0.077(3) 0.084(3) 0.102(5) 0.001(2) 0.048(3) 0.004(3)
C19 0.051(2) 0.051(2) 0.072(3) 0.007(2) 0.018(2) 0.007(2)
C20 0.042(2) 0.033(2) 0.065(3) 0.0009(14) 0.004(2) -0.007(2)
C21 0.044(2) 0.044(2) 0.087(4) -0.004(2) 0.003(2) -0.009(2)

loop_
_atom_site_label
_atom_site_fract_x
_atom_site_fract_y
_atom_site_fract_z
_atom_site_U_iso_or_equiv
_atom_site_thermal_displace_type
_atom_site_calc_flag
_atom_site_refinement_flags
_atom_site_occupancy
_atom_site_disorder_group
_atom_site_type_symbol
O1 0.3559(2) 0.88418(14) 0.5688(3) 0.0583(7) Uani d . 1 . O
O2 0.5223(2) 0.51851(12) 0.7856(4) 0.0667(8) Uani d . 1 . O
C1 0.4089(2) 0.8127(2) 0.6264(4) 0.0423(8) Uani d . 1 . C
C2 0.5128(3) 0.8114(2) 0.7368(4) 0.0442(9) Uani d . 1 . C
C3 0.5616(3) 0.7368(2) 0.7867(5) 0.0430(8) Uani d . 1 . C
C4 0.5085(2) 0.6621(2) 0.7296(4) 0.0397(8) Uani d . 1 . C
C5 0.3374(3) 0.5862(2) 0.5534(6) 0.0568(10) Uani d . 1 . C
C6 0.2272(3) 0.5985(2) 0.4332(6) 0.0653(11) Uani d . 1 . C
C7 0.1815(3) 0.6701(2) 0.3889(5) 0.0598(10) Uani d . 1 . C
C8 0.2364(3) 0.7491(2) 0.4503(5) 0.0501(9) Uani d . 1 . C
C9 0.3513(2) 0.7401(2) 0.5668(4) 0.0377(8) Uani d . 1 . C
C10 0.4003(2) 0.6644(2) 0.6182(4) 0.0388(8) Uani d . 1 . C
C11 0.5678(2) 0.5864(2) 0.7954(4) 0.0442(8) Uani d . 1 . C
C12 0.6896(2) 0.5885(2) 0.8856(5) 0.0452(9) Uani d . 1 . C
C13 0.7178(3) 0.5591(2) 1.0538(5) 0.0585(10) Uani d . 1 . C
C14 0.8284(4) 0.5537(2) 1.1471(7) 0.0759(12) Uani d . 1 . C
C15 0.9106(4) 0.5779(2) 1.0697(7) 0.0780(14) Uani d . 1 . C
C16 0.9714(4) 0.6303(3) 0.8067(9) 0.090(2) Uani d . 1 . C
C17 0.9483(4) 0.6601(3) 0.6455(10) 0.102(2) Uani d . 1 . C
C18 0.8364(4) 0.6658(3) 0.5509(8) 0.0834(14) Uani d . 1 . C
C19 0.7518(3) 0.6420(2) 0.6262(6) 0.0575(10) Uani d . 1 . C
C20 0.7742(2) 0.6137(2) 0.8007(5) 0.0478(9) Uani d . 1 . C
C21 0.8869(3) 0.6075(2) 0.8942(6) 0.0606(11) Uani d . 1 . C
H1O1 0.403(3) 0.930(3) 0.630(5) 0.105(14) Uiso d . 1 . H
H2 0.552(2) 0.8642(18) 0.772(4) 0.059(9) Uiso d . 1 . H
H3 0.634(2) 0.7357(16) 0.867(4) 0.047(9) Uiso d . 1 . H
H5A 0.335(3) 0.550(2) 0.652(5) 0.084(13) Uiso d . 1 . H
H5B 0.386(2) 0.5531(19) 0.499(4) 0.068(11) Uiso d . 1 . H
H6 0.183(3) 0.550(2) 0.389(5) 0.075(11) Uiso d . 1 . H
H7 0.107(3) 0.6736(18) 0.303(5) 0.076(11) Uiso d . 1 . H
H8A 0.190(2) 0.7813(17) 0.515(4) 0.051(9) Uiso d . 1 . H
H8B 0.241(2) 0.788(2) 0.350(5) 0.074(11) Uiso d . 1 . H
H13 0.654(3) 0.541(2) 1.108(5) 0.085(12) Uiso d . 1 . H
H14 0.844(3) 0.530(2) 1.279(5) 0.081(12) Uiso d . 1 . H
H15 0.984(3) 0.5711(18) 1.128(5) 0.067(11) Uiso d . 1 . H
H16 1.045(4) 0.618(2) 0.881(6) 0.115(16) Uiso d . 1 . H
H17 1.009(3) 0.679(2) 0.574(6) 0.115(14) Uiso d . 1 . H
H18 0.819(4) 0.685(3) 0.415(7) 0.125(18) Uiso d . 1 . H
H19 0.671(2) 0.6466(16) 0.553(4) 0.060(10) Uiso d . 1 . H

loop_
_atom_type_symbol
_atom_type_description
_atom_type_scat_dispersion_real
_atom_type_scat_dispersion_imag
_atom_type_scat_source
C C 0.0033 0.0016 'International Tables Vol C Tables 4.2.6.8 and 6.1.1.4'
H H 0.0000 0.0000 'International Tables Vol C Tables 4.2.6.8 and 6.1.1.4'
O O 0.0106 0.0060 'International Tables Vol C Tables 4.2.6.8 and 6.1.1.4'

loop_
_geom_angle_atom_site_label_1
_geom_angle_atom_site_label_2
_geom_angle_atom_site_label_3
_geom_angle
_geom_angle_publ_flag
O1 C1 C2 122.1(3) ?
O1 C1 C9 116.1(3) ?
C2 C1 C9 121.8(3) ?
C3 C2 C1 118.7(3) ?
C2 C3 C4 122.1(3) ?
C3 C4 C10 118.6(3) ?
C3 C4 C11 117.0(3) ?
C10 C4 C11 124.3(2) ?
C6 C5 C10 115.2(3) yes
C7 C6 C5 124.6(4) ?
C6 C7 C8 123.3(4) ?
C7 C8 C9 114.2(3) yes
C10 C9 C1 119.6(3) ?
C10 C9 C8 123.3(3) ?
C1 C9 C8 117.1(3) ?
C9 C10 C4 119.2(3) ?
C9 C10 C5 119.3(3) ?
C4 C10 C5 121.5(3) ?
O2 C11 C4 123.1(3) ?
O2 C11 C12 116.1(3) ?
C4 C11 C12 120.7(3) ?
C13 C12 C20 120.1(3) ?
C13 C12 C11 116.8(3) ?
C20 C12 C11 122.9(3) ?
C12 C13 C14 122.0(4) ?
C15 C14 C13 119.1(5) ?
C14 C15 C21 121.6(4) ?
C17 C16 C21 122.5(5) ?
C16 C17 C18 119.9(5) ?
C19 C18 C17 120.1(5) ?
C18 C19 C20 120.9(4) ?
C19 C20 C21 118.5(3) ?
C19 C20 C12 123.3(3) ?
C21 C20 C12 118.2(4) ?
C20 C21 C16 117.9(4) ?
C20 C21 C15 119.0(4) ?
C16 C21 C15 123.0(4) ?

loop_
_geom_bond_atom_site_label_1
_geom_bond_atom_site_label_2
_geom_bond_site_symmetry_2
_geom_bond_distance
_geom_bond_publ_flag
O1 C1 . 1.356(3) ?
O2 C11 . 1.230(3) ?
C1 C2 . 1.370(4) ?
C1 C9 . 1.399(4) ?
C2 C3 . 1.367(4) ?
C3 C4 . 1.400(4) ?
C4 C10 . 1.416(4) ?
C4 C11 . 1.460(4) ?
C5 C6 . 1.477(5) yes
C5 C10 . 1.512(4) yes
C6 C7 . 1.302(5) yes
C7 C8 . 1.476(4) yes
C8 C9 . 1.504(4) yes
C9 C10 . 1.386(4) ?
C11 C12 . 1.503(4) ?
C12 C13 . 1.372(5) ?
C12 C20 . 1.418(4) ?
C13 C14 . 1.393(5) ?
C14 C15 . 1.351(6) ?
C15 C21 . 1.426(6) ?
C16 C17 . 1.324(7) ?
C16 C21 . 1.419(6) ?
C17 C18 . 1.410(7) ?
C18 C19 . 1.364(5) ?
C19 C20 . 1.411(5) ?
C20 C21 . 1.416(4) ?

loop_
_geom_hbond_atom_site_label_D
_geom_hbond_atom_site_label_H
_geom_hbond_atom_site_label_A
_geom_hbond_site_symmetry_A
_geom_hbond_distance_DH
_geom_hbond_distance_HA
_geom_hbond_distance_DA
_geom_hbond_angle_DHA
_geom_hbond_publ_flag
O1 H1O1 O2 2_656 1.00(4) 1.75(5) 2.740(3) 173(4) yes
C5 H5A O2 1_555 0.98(4) 2.36(4) 2.794(5) 106(3) no

loop_
_geom_torsion_atom_site_label_1
_geom_torsion_atom_site_label_2
_geom_torsion_atom_site_label_3
_geom_torsion_atom_site_label_4
_geom_torsion
O1 C1 C2 C3 -178.9(3)
C9 C1 C2 C3 1.3(5)
C1 C2 C3 C4 -0.5(5)
C2 C3 C4 C10 -0.7(5)
C2 C3 C4 C11 -178.5(3)
C10 C5 C6 C7 -3.3(6)
C5 C6 C7 C8 1.9(7)
C6 C7 C8 C9 0.9(6)
O1 C1 C9 C10 179.3(3)
C2 C1 C9 C10 -0.8(4)
O1 C1 C9 C8 -1.6(4)
C2 C1 C9 C8 178.2(3)
C7 C8 C9 C10 -2.3(5)
C7 C8 C9 C1 178.7(3)
C1 C9 C10 C4 -0.4(4)
C8 C9 C10 C4 -179.4(3)
C1 C9 C10 C5 179.9(3)
C8 C9 C10 C5 0.9(5)
C3 C4 C10 C9 1.1(4)
C11 C4 C10 C9 178.7(3)
C3 C4 C10 C5 -179.2(3)
C11 C4 C10 C5 -1.6(5)
C6 C5 C10 C9 1.7(5)
C6 C5 C10 C4 -177.9(3)
C3 C4 C11 O2 164.4(3)
C10 C4 C11 O2 -13.2(5)
C3 C4 C11 C12 -13.5(4)
C10 C4 C11 C12 168.8(3)
O2 C11 C12 C13 -56.9(4)
C4 C11 C12 C13 121.2(3)
O2 C11 C12 C20 118.7(3)
C4 C11 C12 C20 -63.1(4)
C20 C12 C13 C14 0.6(5)
C11 C12 C13 C14 176.4(3)
C12 C13 C14 C15 -0.2(6)
C13 C14 C15 C21 -1.0(6)
C21 C16 C17 C18 -3.5(7)
C16 C17 C18 C19 1.0(7)
C17 C18 C19 C20 2.0(6)
C18 C19 C20 C21 -2.5(5)
C18 C19 C20 C12 179.8(3)
C13 C12 C20 C19 177.9(3)
C11 C12 C20 C19 2.4(4)
C13 C12 C20 C21 0.1(4)
C11 C12 C20 C21 -175.4(3)
C19 C20 C21 C16 0.1(4)
C12 C20 C21 C16 178.0(3)
C19 C20 C21 C15 -179.1(3)
C12 C20 C21 C15 -1.3(4)
C17 C16 C21 C20 2.9(6)
C17 C16 C21 C15 -177.9(4)
C14 C15 C21 C20 1.7(5)
C14 C15 C21 C16 -177.5(4)

loop_
_cod_related_entry_id
_cod_related_entry_database
_cod_related_entry_code
1 ChemSpider 21136860
